data_7212568
loop_
_publ_author_name
'Zang, Hong-Ying'
'Tan, Ke'
'Guan, Wei'
'Li, Shun-Li'
'Yang, Guang-Sheng'
'Shao, Kui-Zhan'
'Yan, Li-Kai'
'Su, Zhong-Min'

_publ_section_title
;
 Inorganic--organic hybrid compounds based on the co-existence of
 different isomers or forms of polymolybdate
;
_journal_issue 11
_journal_name_full CrystEngComm
_journal_page_first 3684
_journal_paper_doi 10.1039/c001593h
_journal_volume 12
_journal_year 2010
_chemical_formula_moiety 'C36 H40 Mo8 N12 Ni O28,2(Mo4 O13), 2(C9 H9 N3),2(H2O)'
_chemical_formula_sum 'C54 H62 Mo16 N18 Ni O56'
_chemical_formula_weight 3452.97
_chemical_name_systematic
;
?
;
_space_group_IT_number 2
_symmetry_cell_setting triclinic
_symmetry_space_group_name_Hall '-P 1'
_symmetry_space_group_name_H-M 'P -1'
_atom_sites_solution_hydrogens geom
_atom_sites_solution_primary direct
_atom_sites_solution_secondary difmap
_audit_creation_method SHELXL-97
_cell_angle_alpha 68.882(7)
_cell_angle_beta 89.7910(10)
_cell_angle_gamma 71.1880(10)
_cell_formula_units_Z 1
_cell_length_a 9.7240(4)
_cell_length_b 14.3150(6)
_cell_length_c 18.1450(8)
_cell_measurement_reflns_used 'total reflection'
_cell_measurement_temperature 293(2)
_cell_measurement_theta_max 26.04
_cell_measurement_theta_min 1.33
_cell_volume 2212.1(2)
_computing_cell_refinement 'Bruker SMART'
_computing_data_collection 'Bruker SMART'
_computing_data_reduction 'Bruker SMART'
_computing_molecular_graphics 'Bruker SHELXTL'
_computing_publication_material 'Bruker SHELXTL'
_computing_structure_refinement 'SHELXL-97 (Sheldrick, 1997)'
_computing_structure_solution 'SHELXS-97 (Sheldrick, 1990)'
_diffrn_ambient_temperature 293(2)
_diffrn_measured_fraction_theta_full 0.993
_diffrn_measured_fraction_theta_max 0.993
_diffrn_measurement_device_type 'Bruker SMART APEX II CCD area-detector'
_diffrn_measurement_method '\f and \w scans'
_diffrn_radiation_monochromator graphite
_diffrn_radiation_source 'fine-focus sealed tube'
_diffrn_radiation_type MoK\a
_diffrn_radiation_wavelength 0.71069
_diffrn_reflns_av_R_equivalents 0.0236
_diffrn_reflns_av_sigmaI/netI 0.0515
_diffrn_reflns_limit_h_max 11
_diffrn_reflns_limit_h_min -6
_diffrn_reflns_limit_k_max 17
_diffrn_reflns_limit_k_min -13
_diffrn_reflns_limit_l_max 21
_diffrn_reflns_limit_l_min -21
_diffrn_reflns_number 11243
_diffrn_reflns_theta_full 25.00
_diffrn_reflns_theta_max 25.00
_diffrn_reflns_theta_min 1.62
_diffrn_standards_interval_time 0
_diffrn_standards_number 0
_exptl_absorpt_coefficient_mu 2.505
_exptl_absorpt_correction_T_max 0.534
_exptl_absorpt_correction_T_min 0.335
_exptl_absorpt_correction_type multi-scan
_exptl_absorpt_process_details 'SADABS (Sheldrick, 1996)'
_exptl_crystal_colour green
_exptl_crystal_density_diffrn 2.592
_exptl_crystal_density_method 'not measured'
_exptl_crystal_description block
_exptl_crystal_F_000 1660
_exptl_crystal_size_max 0.45
_exptl_crystal_size_mid 0.38
_exptl_crystal_size_min 0.25
_refine_diff_density_max 0.684
_refine_diff_density_min -0.940
_refine_diff_density_rms 0.151
_refine_ls_extinction_method none
_refine_ls_goodness_of_fit_ref 1.008
_refine_ls_hydrogen_treatment mixed
_refine_ls_matrix_type full
_refine_ls_number_parameters 671
_refine_ls_number_reflns 7748
_refine_ls_number_restraints 0
_refine_ls_restrained_S_all 1.008
_refine_ls_R_factor_all 0.0504
_refine_ls_R_factor_gt 0.0358
_refine_ls_shift/su_max 0.002
_refine_ls_shift/su_mean 0.000
_refine_ls_structure_factor_coef Fsqd
_refine_ls_weighting_details 'calc w=1/[\s^2^(Fo^2^)+(0.0397P)^2^+0.0000P] where P=(Fo^2^+2Fc^2^)/3'
_refine_ls_weighting_scheme calc
_refine_ls_wR_factor_gt 0.0758
_refine_ls_wR_factor_ref 0.0836
_reflns_number_gt 6152
_reflns_number_total 7748
_reflns_threshold_expression >2sigma(I)
_cod_data_source_file c001593h.txt
_cod_data_source_block 1
_cod_depositor_comments
;
The following automatic conversions were performed:

'_symmetry_cell_setting' value 'Triclinic' changed to 'triclinic'
according to /home/saulius/struct/CIF-dictionaries/cif_core.dic
dictionary named 'cif_core.dic' version 2.4.2 from 2011-04-26.

Automatic conversion script
Id: cif_fix_values 1891 2012-01-12 08:04:46Z andrius 
;
_cod_original_cell_volume 2212.09(16)
_cod_original_sg_symbol_H-M P-1
_cod_database_code 7212568

loop_
_symmetry_equiv_pos_as_xyz
'x, y, z'
'-x, -y, -z'

loop_
_atom_site_label
_atom_site_type_symbol
_atom_site_fract_x
_atom_site_fract_y
_atom_site_fract_z
_atom_site_U_iso_or_equiv
_atom_site_adp_type
_atom_site_occupancy
_atom_site_symmetry_multiplicity
_atom_site_calc_flag
_atom_site_refinement_flags
Ni1 Ni 0.5000 0.0000 0.5000 0.0184(2) Uani 1 2 d S
Mo1 Mo -0.05844(5) 0.63822(4) 0.62822(3) 0.01940(13) Uani 1 1 d .
Mo2 Mo -0.19044(5) 0.54812(4) 0.49278(3) 0.01641(13) Uani 1 1 d .
Mo3 Mo 0.20788(5) 0.20144(4) 0.54746(3) 0.01713(13) Uani 1 1 d .
Mo4 Mo 0.04303(5) 0.37638(4) 0.67053(3) 0.01712(13) Uani 1 1 d .
Mo5 Mo 0.51408(5) 0.20150(4) 1.00084(3) 0.02126(13) Uani 1 1 d .
Mo6 Mo 0.64700(5) -0.06261(4) 1.07395(3) 0.01743(13) Uani 1 1 d .
Mo7 Mo 0.85719(5) 0.04605(4) 0.94375(3) 0.02006(13) Uani 1 1 d .
Mo8 Mo 0.75975(6) -0.14226(5) 0.91804(3) 0.02369(14) Uani 1 1 d .
C1 C 0.5796(7) 0.1647(5) 0.7053(4) 0.0305(16) Uani 1 1 d .
H1 H 0.6191 0.1552 0.7552 0.037 Uiso 1 1 calc R
C2 C 0.4407(6) 0.1760(5) 0.6831(4) 0.0235(14) Uani 1 1 d .
H2 H 0.3673 0.1759 0.7161 0.028 Uiso 1 1 calc R
C3 C 0.5529(6) 0.1832(4) 0.5791(3) 0.0173(13) Uani 1 1 d .
C4 C 0.5975(6) 0.1832(5) 0.5018(3) 0.0197(13) Uani 1 1 d .
C5 C 0.6862(7) 0.1230(5) 0.4116(4) 0.0311(16) Uani 1 1 d .
H5 H 0.7121 0.0800 0.3821 0.037 Uiso 1 1 calc R
C6 C 0.7147(7) 0.2132(5) 0.3967(4) 0.0289(16) Uani 1 1 d .
H6 H 0.7627 0.2438 0.3554 0.035 Uiso 1 1 calc R
C7 C 0.8069(6) 0.1586(5) 0.6373(4) 0.0339(17) Uani 1 1 d .
H7A H 0.8246 0.2134 0.6513 0.041 Uiso 1 1 calc R
H7B H 0.8304 0.1687 0.5836 0.041 Uiso 1 1 calc R
C8 C 0.9047(6) 0.0508(5) 0.6938(4) 0.0243(15) Uani 1 1 d .
C9 C 1.0012(6) 0.0439(5) 0.7526(4) 0.0246(15) Uani 1 1 d .
H9 H 1.0008 0.1051 0.7598 0.029 Uiso 1 1 calc R
C10 C 1.1000(7) -0.1425(6) 0.7947(4) 0.0408(19) Uani 1 1 d .
H10 H 1.1668 -0.2069 0.8292 0.049 Uiso 1 1 calc R
C11 C 1.0047(8) -0.1395(6) 0.7382(4) 0.0412(19) Uani 1 1 d .
H11 H 1.0051 -0.2025 0.7341 0.049 Uiso 1 1 calc R
C12 C 0.9078(7) -0.0427(6) 0.6871(4) 0.0367(17) Uani 1 1 d .
H12 H 0.8441 -0.0406 0.6479 0.044 Uiso 1 1 calc R
C13 C 0.6504(7) 0.3583(5) 0.4500(4) 0.0257(15) Uani 1 1 d .
H13A H 0.7480 0.3617 0.4532 0.031 Uiso 1 1 calc R
H13B H 0.6049 0.3710 0.4948 0.031 Uiso 1 1 calc R
C14 C 0.5606(6) 0.4432(5) 0.3725(4) 0.0218(14) Uani 1 1 d .
C15 C 0.6090(7) 0.5223(5) 0.3235(4) 0.0256(15) Uani 1 1 d .
H15 H 0.7017 0.5221 0.3361 0.031 Uiso 1 1 calc R
C17 C 0.3832(8) 0.6028(6) 0.2397(4) 0.0378(18) Uani 1 1 d .
H16 H 0.3204 0.6585 0.1964 0.045 Uiso 1 1 calc R
N8 N 0.3397(6) 0.5239(5) 0.2858(4) 0.0389(15) Uani 1 1 d .
H17 H 0.2540 0.5242 0.2739 0.047 Uiso 1 1 calc R
C18 C 0.4253(7) 0.4444(5) 0.3500(4) 0.0323(17) Uani 1 1 d .
H18 H 0.3928 0.3893 0.3797 0.039 Uiso 1 1 calc R
C19 C 0.3491(11) 0.5947(8) 0.8420(7) 0.071(3) Uani 1 1 d .
H19 H 0.2741 0.6132 0.8022 0.085 Uiso 1 1 calc R
C20 C 0.4726(11) 0.6178(7) 0.8290(6) 0.072(3) Uani 1 1 d .
H20 H 0.4975 0.6553 0.7804 0.086 Uiso 1 1 calc R
C21 C 0.4738(9) 0.5272(7) 0.9586(5) 0.052(2) Uani 1 1 d .
C22 C 0.6935(9) 0.5895(7) 0.9157(6) 0.062(3) Uani 1 1 d .
H22A H 0.7063 0.5871 0.9694 0.074 Uiso 1 1 calc R
H22B H 0.6895 0.6594 0.8790 0.074 Uiso 1 1 calc R
C23 C 0.8240(8) 0.5051(6) 0.9042(5) 0.048(2) Uani 1 1 d .
C24 C 0.8270(8) 0.4067(6) 0.9124(5) 0.045(2) Uani 1 1 d .
H24 H 0.7459 0.3866 0.9269 0.054 Uiso 1 1 calc R
C25 C 1.0689(8) 0.3604(6) 0.8809(4) 0.044(2) Uani 1 1 d .
H25 H 1.1494 0.3107 0.8721 0.052 Uiso 1 1 calc R
C26 C 1.0751(9) 0.4561(7) 0.8747(5) 0.059(2) Uani 1 1 d .
H26 H 1.1595 0.4727 0.8627 0.071 Uiso 1 1 calc R
C27 C 0.9513(9) 0.5288(7) 0.8869(6) 0.062(3) Uani 1 1 d .
H27 H 0.9537 0.5947 0.8834 0.075 Uiso 1 1 calc R
N1 N 0.6132(5) 0.1038(4) 0.4769(3) 0.0226(12) Uani 1 1 d .
N2 N 0.6596(5) 0.2518(4) 0.4537(3) 0.0242(12) Uani 1 1 d .
N3 N 0.6498(5) 0.1701(4) 0.6396(3) 0.0250(12) Uani 1 1 d .
N4 N 0.4239(5) 0.1878(4) 0.6055(3) 0.0206(11) Uani 1 1 d .
N5 N 0.5541(7) 0.5744(6) 0.9022(5) 0.057(2) Uani 1 1 d .
N6 N 0.9480(7) 0.3372(5) 0.8994(4) 0.0443(16) Uani 1 1 d .
H6A H 0.9466 0.2759 0.9033 0.053 Uiso 1 1 calc R
N7 N 1.0947(5) -0.0509(4) 0.7989(3) 0.0309(13) Uani 1 1 d .
H7 H 1.1560 -0.0531 0.8340 0.037 Uiso 1 1 calc R
C16 C 0.5217(7) 0.6008(5) 0.2568(4) 0.0304(16) Uani 1 1 d .
H8 H 0.5558 0.6527 0.2232 0.036 Uiso 1 1 calc R
N9 N 0.3476(7) 0.5398(6) 0.9222(5) 0.063(2) Uani 1 1 d .
O1 O 0.3225(4) 0.1142(3) 0.5094(2) 0.0232(10) Uani 1 1 d .
O2 O 0.1702(4) 0.1196(3) 0.6328(3) 0.0291(11) Uani 1 1 d .
O1W O 0.4116(5) 0.0650(4) 0.3793(3) 0.0294(12) Uani 1 1 d .
O3 O -0.0389(4) 0.7429(3) 0.5244(2) 0.0220(9) Uani 1 1 d .
O2W O 0.5904(6) 0.0711(5) 0.2644(3) 0.0423(14) Uani 1 1 d .
O4 O -0.1892(4) 0.7194(3) 0.6620(3) 0.0318(11) Uani 1 1 d .
O5 O 0.1024(4) 0.6256(3) 0.6754(2) 0.0278(10) Uani 1 1 d .
O6 O 0.0574(4) 0.5163(3) 0.5682(2) 0.0213(9) Uani 1 1 d .
O7 O -0.0783(4) 0.5035(3) 0.6891(2) 0.0187(9) Uani 1 1 d .
O8 O 0.1951(4) 0.3505(3) 0.7312(2) 0.0250(10) Uani 1 1 d .
O9 O -0.0335(4) 0.2857(3) 0.7249(3) 0.0278(10) Uani 1 1 d .
O10 O -0.1616(4) 0.4352(3) 0.5791(2) 0.0207(9) Uani 1 1 d .
O11 O -0.2293(4) 0.6536(3) 0.5386(2) 0.0174(9) Uani 1 1 d .
O12 O 0.1385(4) 0.3242(3) 0.5918(2) 0.0180(9) Uani 1 1 d .
O13 O -0.3605(4) 0.5739(3) 0.4511(2) 0.0235(10) Uani 1 1 d .
O14 O 0.6794(5) -0.1269(4) 0.8298(3) 0.0376(12) Uani 1 1 d .
O15 O 0.9366(5) -0.2197(4) 0.9240(3) 0.0375(12) Uani 1 1 d .
O16 O 0.7836(4) 0.0033(3) 0.8749(2) 0.0248(10) Uani 1 1 d .
O17 O 0.8094(4) -0.1099(3) 1.0236(2) 0.0221(10) Uani 1 1 d .
O18 O 1.0518(4) -0.0332(3) 0.9503(2) 0.0229(10) Uani 1 1 d .
O19 O 0.8459(4) 0.1713(3) 0.8856(3) 0.0336(11) Uani 1 1 d .
O20 O 0.6774(4) 0.0842(3) 0.9922(2) 0.0200(9) Uani 1 1 d .
O21 O 0.5381(5) 0.3082(3) 0.9290(3) 0.0338(11) Uani 1 1 d .
O22 O 0.3099(4) 0.2488(3) 1.0111(3) 0.0267(10) Uani 1 1 d .
O23 O 0.5856(5) 0.1987(4) 1.0867(3) 0.0340(11) Uani 1 1 d .
O24 O 0.4583(4) 0.0524(3) 1.0501(2) 0.0194(9) Uani 1 1 d .
O25 O 0.7223(4) -0.0603(3) 1.1576(2) 0.0260(10) Uani 1 1 d .
O26 O 0.5891(4) -0.1724(3) 1.1070(2) 0.0249(10) Uani 1 1 d .
H2B H 0.658(10) 0.018(8) 0.270(6) 0.08(4) Uiso 1 1 d .
H2A H 0.555(9) 0.095(7) 0.215(6) 0.08(3) Uiso 1 1 d .
H1A H 0.456(7) 0.062(6) 0.348(4) 0.03(2) Uiso 1 1 d .
H1B H 0.338(8) 0.128(6) 0.366(4) 0.06(3) Uiso 1 1 d .

loop_
_atom_site_aniso_label
_atom_site_aniso_U_11
_atom_site_aniso_U_22
_atom_site_aniso_U_33
_atom_site_aniso_U_23
_atom_site_aniso_U_13
_atom_site_aniso_U_12
Ni1 0.0135(5) 0.0160(6) 0.0283(6) -0.0109(5) 0.0066(5) -0.0058(4)
Mo1 0.0146(3) 0.0187(3) 0.0262(3) -0.0106(2) 0.0012(2) -0.0051(2)
Mo2 0.0113(3) 0.0176(3) 0.0224(3) -0.0094(2) 0.0050(2) -0.0057(2)
Mo3 0.0116(3) 0.0156(3) 0.0240(3) -0.0079(2) 0.0046(2) -0.0041(2)
Mo4 0.0130(3) 0.0176(3) 0.0205(3) -0.0070(2) 0.0045(2) -0.0052(2)
Mo5 0.0160(3) 0.0232(3) 0.0268(3) -0.0101(2) 0.0038(2) -0.0089(2)
Mo6 0.0099(3) 0.0228(3) 0.0189(3) -0.0067(2) 0.0013(2) -0.0062(2)
Mo7 0.0108(3) 0.0282(3) 0.0209(3) -0.0067(2) 0.0026(2) -0.0093(2)
Mo8 0.0161(3) 0.0334(3) 0.0265(3) -0.0153(3) 0.0059(2) -0.0103(2)
C1 0.029(4) 0.034(4) 0.023(4) -0.008(3) 0.004(3) -0.007(3)
C2 0.020(3) 0.022(3) 0.027(4) -0.008(3) 0.008(3) -0.007(3)
C3 0.016(3) 0.017(3) 0.021(3) -0.006(3) 0.004(2) -0.009(2)
C4 0.015(3) 0.019(3) 0.024(3) -0.009(3) 0.005(3) -0.005(3)
C5 0.035(4) 0.030(4) 0.037(4) -0.020(3) 0.017(3) -0.016(3)
C6 0.031(4) 0.035(4) 0.036(4) -0.022(3) 0.018(3) -0.021(3)
C7 0.015(3) 0.038(4) 0.047(5) -0.009(4) 0.004(3) -0.017(3)
C8 0.009(3) 0.036(4) 0.032(4) -0.015(3) 0.005(3) -0.010(3)
C9 0.021(3) 0.033(4) 0.028(4) -0.017(3) 0.011(3) -0.014(3)
C10 0.028(4) 0.038(5) 0.043(5) -0.006(4) 0.009(3) -0.004(3)
C11 0.042(5) 0.034(5) 0.054(5) -0.020(4) 0.004(4) -0.017(4)
C12 0.032(4) 0.045(5) 0.038(4) -0.017(4) -0.001(3) -0.018(4)
C13 0.026(4) 0.029(4) 0.030(4) -0.016(3) 0.007(3) -0.014(3)
C14 0.016(3) 0.025(4) 0.029(4) -0.014(3) 0.002(3) -0.009(3)
C15 0.019(3) 0.030(4) 0.036(4) -0.017(3) 0.009(3) -0.014(3)
C17 0.032(4) 0.035(4) 0.033(4) -0.011(4) -0.002(3) 0.002(3)
N8 0.013(3) 0.051(4) 0.051(4) -0.019(3) 0.001(3) -0.009(3)
C18 0.030(4) 0.034(4) 0.037(4) -0.014(3) 0.016(3) -0.016(3)
C19 0.057(7) 0.057(6) 0.090(8) -0.038(6) -0.022(6) 0.006(5)
C20 0.073(7) 0.056(6) 0.081(8) -0.036(6) -0.010(6) -0.003(5)
C21 0.042(5) 0.050(6) 0.072(6) -0.038(5) 0.005(5) -0.009(4)
C22 0.054(6) 0.058(6) 0.098(7) -0.054(6) 0.020(5) -0.021(5)
C23 0.047(5) 0.050(5) 0.061(6) -0.035(4) 0.008(4) -0.020(4)
C24 0.041(5) 0.046(5) 0.062(5) -0.033(4) 0.013(4) -0.017(4)
C25 0.034(4) 0.051(5) 0.035(4) -0.014(4) 0.001(3) -0.003(4)
C26 0.046(5) 0.071(7) 0.065(6) -0.019(5) 0.012(4) -0.034(5)
C27 0.054(6) 0.048(6) 0.097(8) -0.036(5) 0.006(5) -0.022(5)
N1 0.019(3) 0.023(3) 0.029(3) -0.011(2) 0.009(2) -0.010(2)
N2 0.024(3) 0.026(3) 0.030(3) -0.014(3) 0.010(2) -0.015(2)
N3 0.015(3) 0.030(3) 0.030(3) -0.013(3) 0.000(2) -0.006(2)
N4 0.015(3) 0.022(3) 0.021(3) -0.006(2) 0.000(2) -0.002(2)
N5 0.043(4) 0.054(5) 0.087(6) -0.049(4) 0.008(4) -0.008(4)
N6 0.044(4) 0.034(4) 0.054(4) -0.019(3) 0.006(3) -0.010(3)
N7 0.024(3) 0.036(4) 0.030(3) -0.012(3) 0.000(2) -0.009(3)
C16 0.036(4) 0.025(4) 0.025(4) -0.005(3) 0.004(3) -0.010(3)
N9 0.035(4) 0.051(5) 0.096(7) -0.034(5) -0.010(4) 0.002(3)
O1 0.014(2) 0.024(2) 0.035(3) -0.016(2) 0.0068(18) -0.0065(18)
O2 0.027(2) 0.023(2) 0.033(3) -0.005(2) 0.008(2) -0.0096(19)
O1W 0.018(3) 0.033(3) 0.034(3) -0.014(2) 0.004(2) -0.004(2)
O3 0.012(2) 0.018(2) 0.032(3) -0.0066(19) 0.0000(18) -0.0034(17)
O2W 0.032(3) 0.058(4) 0.031(3) -0.015(3) 0.004(2) -0.009(3)
O4 0.024(2) 0.032(3) 0.042(3) -0.022(2) 0.006(2) -0.004(2)
O5 0.025(2) 0.029(3) 0.031(3) -0.012(2) -0.0004(19) -0.012(2)
O6 0.017(2) 0.019(2) 0.027(2) -0.0107(19) 0.0059(17) -0.0031(17)
O7 0.012(2) 0.020(2) 0.024(2) -0.0081(19) 0.0052(17) -0.0053(17)
O8 0.017(2) 0.027(2) 0.030(3) -0.010(2) 0.0004(18) -0.0064(18)
O9 0.028(2) 0.022(2) 0.032(3) -0.008(2) 0.0091(19) -0.0099(19)
O10 0.015(2) 0.022(2) 0.026(2) -0.0071(19) 0.0043(17) -0.0090(18)
O11 0.011(2) 0.022(2) 0.023(2) -0.0115(18) 0.0055(16) -0.0074(17)
O12 0.014(2) 0.019(2) 0.022(2) -0.0093(18) 0.0067(16) -0.0044(17)
O13 0.013(2) 0.028(2) 0.033(3) -0.016(2) 0.0019(18) -0.0071(18)
O14 0.035(3) 0.056(3) 0.035(3) -0.025(3) 0.006(2) -0.024(2)
O15 0.027(3) 0.039(3) 0.042(3) -0.017(2) 0.010(2) -0.005(2)
O16 0.020(2) 0.035(3) 0.019(2) -0.005(2) 0.0014(17) -0.014(2)
O17 0.014(2) 0.026(2) 0.022(2) -0.0058(19) -0.0011(17) -0.0064(18)
O18 0.010(2) 0.036(3) 0.026(2) -0.015(2) 0.0020(17) -0.0090(18)
O19 0.023(2) 0.035(3) 0.034(3) 0.000(2) 0.004(2) -0.013(2)
O20 0.012(2) 0.021(2) 0.029(2) -0.0092(19) 0.0009(17) -0.0080(17)
O21 0.038(3) 0.026(3) 0.039(3) -0.010(2) 0.006(2) -0.015(2)
O22 0.016(2) 0.029(3) 0.036(3) -0.016(2) 0.0061(19) -0.0062(19)
O23 0.030(3) 0.043(3) 0.039(3) -0.023(2) 0.006(2) -0.017(2)
O24 0.009(2) 0.023(2) 0.025(2) -0.0093(19) 0.0033(16) -0.0050(17)
O25 0.019(2) 0.037(3) 0.021(2) -0.008(2) 0.0031(18) -0.013(2)
O26 0.018(2) 0.027(2) 0.028(2) -0.007(2) 0.0018(18) -0.0076(18)

loop_
_atom_type_symbol
_atom_type_description
_atom_type_scat_dispersion_real
_atom_type_scat_dispersion_imag
_atom_type_scat_source
C C 0.0033 0.0016 'International Tables Vol C Tables 4.2.6.8 and 6.1.1.4'
H H 0.0000 0.0000 'International Tables Vol C Tables 4.2.6.8 and 6.1.1.4'
N N 0.0061 0.0033 'International Tables Vol C Tables 4.2.6.8 and 6.1.1.4'
O O 0.0106 0.0060 'International Tables Vol C Tables 4.2.6.8 and 6.1.1.4'
Ni Ni 0.3393 1.1124 'International Tables Vol C Tables 4.2.6.8 and 6.1.1.4'
Mo Mo -1.6832 0.6857 'International Tables Vol C Tables 4.2.6.8 and 6.1.1.4'

loop_
_geom_angle_atom_site_label_1
_geom_angle_atom_site_label_2
_geom_angle_atom_site_label_3
_geom_angle
_geom_angle_site_symmetry_1
_geom_angle_site_symmetry_3
O1 Ni1 O1 180.0(2) 2_656 .
O1 Ni1 N1 89.19(17) 2_656 2_656
O1 Ni1 N1 90.81(17) . 2_656
O1 Ni1 N1 90.81(17) 2_656 .
O1 Ni1 N1 89.19(17) . .
N1 Ni1 N1 180.0(2) 2_656 .
O1 Ni1 O1W 95.94(19) 2_656 .
O1 Ni1 O1W 84.06(19) . .
N1 Ni1 O1W 89.4(2) 2_656 .
N1 Ni1 O1W 90.6(2) . .
O1 Ni1 O1W 84.06(19) 2_656 2_656
O1 Ni1 O1W 95.94(19) . 2_656
N1 Ni1 O1W 90.6(2) 2_656 2_656
N1 Ni1 O1W 89.4(2) . 2_656
O1W Ni1 O1W 180.00(14) . 2_656
O4 Mo1 O5 103.8(2) . .
O4 Mo1 O7 100.06(19) . .
O5 Mo1 O7 101.07(18) . .
O4 Mo1 O3 100.96(19) . .
O5 Mo1 O3 94.50(18) . .
O7 Mo1 O3 149.94(17) . .
O4 Mo1 O11 89.53(18) . .
O5 Mo1 O11 163.65(17) . .
O7 Mo1 O11 85.55(15) . .
O3 Mo1 O11 73.40(15) . .
O4 Mo1 O6 161.77(18) . .
O5 Mo1 O6 93.86(17) . .
O7 Mo1 O6 71.73(15) . .
O3 Mo1 O6 81.78(15) . .
O11 Mo1 O6 73.86(13) . .
O4 Mo1 Mo3 87.24(15) . 2_566
O5 Mo1 Mo3 127.02(14) . 2_566
O7 Mo1 Mo3 128.21(12) . 2_566
O3 Mo1 Mo3 32.89(11) . 2_566
O11 Mo1 Mo3 42.99(10) . 2_566
O6 Mo1 Mo3 85.61(10) . 2_566
O13 Mo2 O10 103.98(19) . .
O13 Mo2 O11 100.76(17) . .
O10 Mo2 O11 99.42(18) . .
O13 Mo2 O6 105.88(18) . 2_566
O10 Mo2 O6 98.70(17) . 2_566
O11 Mo2 O6 142.87(16) . 2_566
O13 Mo2 O12 99.76(17) . 2_566
O10 Mo2 O12 156.24(16) . 2_566
O11 Mo2 O12 75.28(15) . 2_566
O6 Mo2 O12 75.10(15) 2_566 2_566
O2 Mo3 O1 103.5(2) . .
O2 Mo3 O3 105.39(19) . 2_566
O1 Mo3 O3 100.58(18) . 2_566
O2 Mo3 O12 88.11(18) . .
O1 Mo3 O12 158.47(16) . .
O3 Mo3 O12 93.53(16) 2_566 .
O2 Mo3 O11 158.57(18) . 2_566
O1 Mo3 O11 96.72(17) . 2_566
O3 Mo3 O11 77.34(15) 2_566 2_566
O12 Mo3 O11 70.47(14) . 2_566
O2 Mo3 N4 93.32(19) . .
O1 Mo3 N4 82.46(18) . .
O3 Mo3 N4 159.59(17) 2_566 .
O12 Mo3 N4 78.77(16) . .
O11 Mo3 N4 82.27(15) 2_566 .
O2 Mo3 Mo1 140.97(14) . 2_566
O1 Mo3 Mo1 90.23(14) . 2_566
O3 Mo3 Mo1 35.63(12) 2_566 2_566
O12 Mo3 Mo1 91.91(10) . 2_566
O11 Mo3 Mo1 44.39(10) 2_566 2_566
N4 Mo3 Mo1 124.95(12) . 2_566
O8 Mo4 O9 104.1(2) . .
O8 Mo4 O12 98.70(18) . .
O9 Mo4 O12 106.29(18) . .
O8 Mo4 O7 96.27(18) . .
O9 Mo4 O7 100.49(18) . .
O12 Mo4 O7 144.91(16) . .
O8 Mo4 O6 99.24(17) . .
O9 Mo4 O6 156.50(18) . .
O12 Mo4 O6 72.35(15) . .
O7 Mo4 O6 74.03(14) . .
O8 Mo4 O10 171.93(17) . .
O9 Mo4 O10 83.39(17) . .
O12 Mo4 O10 81.76(15) . .
O7 Mo4 O10 79.21(15) . .
O6 Mo4 O10 73.16(14) . .
O23 Mo5 O21 104.4(2) . .
O23 Mo5 O22 100.2(2) . .
O21 Mo5 O22 104.38(19) . .
O23 Mo5 O20 96.99(19) . .
O21 Mo5 O20 101.09(19) . .
O22 Mo5 O20 144.43(17) . .
O23 Mo5 O24 98.88(19) . .
O21 Mo5 O24 156.37(19) . .
O22 Mo5 O24 74.92(15) . .
O20 Mo5 O24 71.80(14) . .
O23 Mo5 O26 169.21(18) . 2_657
O21 Mo5 O26 86.17(18) . 2_657
O22 Mo5 O26 78.80(16) . 2_657
O20 Mo5 O26 78.57(15) . 2_657
O24 Mo5 O26 70.42(14) . 2_657
O25 Mo6 O26 105.34(19) . .
O25 Mo6 O17 103.95(18) . .
O26 Mo6 O17 101.86(18) . .
O25 Mo6 O24 102.04(18) . .
O26 Mo6 O24 99.92(17) . .
O17 Mo6 O24 140.00(16) . .
O25 Mo6 O20 95.17(17) . .
O26 Mo6 O20 159.33(17) . .
O17 Mo6 O20 75.08(16) . .
O24 Mo6 O20 72.76(15) . .
O25 Mo6 O24 175.53(17) . 2_657
O26 Mo6 O24 79.06(16) . 2_657
O17 Mo6 O24 75.57(14) . 2_657
O24 Mo6 O24 76.18(16) . 2_657
O20 Mo6 O24 80.40(14) . 2_657
O19 Mo7 O16 102.5(2) . .
O19 Mo7 O18 103.61(19) . .
O16 Mo7 O18 97.62(18) . .
O19 Mo7 O20 97.29(18) . .
O16 Mo7 O20 96.37(17) . .
O18 Mo7 O20 151.60(17) . .
O19 Mo7 O18 100.5(2) . 2_757
O16 Mo7 O18 156.96(17) . 2_757
O18 Mo7 O18 76.27(19) . 2_757
O20 Mo7 O18 81.21(15) . 2_757
O19 Mo7 O17 165.78(16) . .
O16 Mo7 O17 74.09(16) . .
O18 Mo7 O17 90.58(16) . .
O20 Mo7 O17 69.74(15) . .
O18 Mo7 O17 83.68(15) 2_757 .
O19 Mo7 Mo7 105.27(15) . 2_757
O16 Mo7 Mo7 133.96(13) . 2_757
O18 Mo7 Mo7 40.42(13) . 2_757
O20 Mo7 Mo7 115.37(12) . 2_757
O18 Mo7 Mo7 35.86(10) 2_757 2_757
O17 Mo7 Mo7 86.14(9) . 2_757
O14 Mo8 O15 104.5(2) . .
O14 Mo8 O22 99.7(2) . 2_657
O15 Mo8 O22 98.9(2) . 2_657
O14 Mo8 O16 94.0(2) . .
O15 Mo8 O16 98.9(2) . .
O22 Mo8 O16 154.00(17) 2_657 .
O14 Mo8 O17 161.08(19) . .
O15 Mo8 O17 91.93(19) . .
O22 Mo8 O17 86.63(16) 2_657 .
O16 Mo8 O17 73.98(15) . .
O14 Mo8 O24 92.16(18) . 2_657
O15 Mo8 O24 162.74(19) . 2_657
O22 Mo8 O24 73.54(15) 2_657 2_657
O16 Mo8 O24 84.02(15) . 2_657
O17 Mo8 O24 72.40(14) . 2_657
C2 C1 N3 105.9(6) . .
C2 C1 H1 127.1 . .
N3 C1 H1 127.1 . .
C1 C2 N4 110.1(5) . .
C1 C2 H2 124.9 . .
N4 C2 H2 124.9 . .
N4 C3 N3 108.6(5) . .
N4 C3 C4 129.2(5) . .
N3 C3 C4 122.1(5) . .
N1 C4 N2 109.5(5) . .
N1 C4 C3 124.7(5) . .
N2 C4 C3 124.3(5) . .
C6 C5 N1 109.5(6) . .
C6 C5 H5 125.2 . .
N1 C5 H5 125.2 . .
C5 C6 N2 107.1(6) . .
C5 C6 H6 126.5 . .
N2 C6 H6 126.5 . .
N3 C7 C8 111.6(5) . .
N3 C7 H7A 109.3 . .
C8 C7 H7A 109.3 . .
N3 C7 H7B 109.3 . .
C8 C7 H7B 109.3 . .
H7A C7 H7B 108.0 . .
C12 C8 C9 117.8(6) . .
C12 C8 C7 122.6(6) . .
C9 C8 C7 119.4(6) . .
N7 C9 C8 119.3(6) . .
N7 C9 H9 120.3 . .
C8 C9 H9 120.3 . .
N7 C10 C11 118.0(7) . .
N7 C10 H10 121.0 . .
C11 C10 H10 121.0 . .
C10 C11 C12 119.8(7) . .
C10 C11 H11 120.1 . .
C12 C11 H11 120.1 . .
C8 C12 C11 120.4(7) . .
C8 C12 H12 119.8 . .
C11 C12 H12 119.8 . .
N2 C13 C14 109.8(5) . .
N2 C13 H13A 109.7 . .
C14 C13 H13A 109.7 . .
N2 C13 H13B 109.7 . .
C14 C13 H13B 109.7 . .
H13A C13 H13B 108.2 . .
C18 C14 C15 117.8(6) . .
C18 C14 C13 120.0(5) . .
C15 C14 C13 122.2(5) . .
C16 C15 C14 120.5(6) . .
C16 C15 H15 119.8 . .
C14 C15 H15 119.8 . .
N8 C17 C16 119.3(6) . .
N8 C17 H16 120.4 . .
C16 C17 H16 120.4 . .
C17 N8 C18 122.0(6) . .
C17 N8 H17 119.0 . .
C18 N8 H17 119.0 . .
N8 C18 C14 120.6(6) . .
N8 C18 H18 119.7 . .
C14 C18 H18 119.7 . .
C20 C19 N9 111.5(9) . .
C20 C19 H19 124.3 . .
N9 C19 H19 124.3 . .
C19 C20 N5 105.5(10) . .
C19 C20 H20 127.2 . .
N5 C20 H20 127.2 . .
N9 C21 N5 109.2(8) . .
N9 C21 C21 127.4(11) . 2_667
N5 C21 C21 123.4(10) . 2_667
N5 C22 C23 112.2(7) . .
N5 C22 H22A 109.2 . .
C23 C22 H22A 109.2 . .
N5 C22 H22B 109.2 . .
C23 C22 H22B 109.2 . .
H22A C22 H22B 107.9 . .
C24 C23 C27 117.5(7) . .
C24 C23 C22 124.5(7) . .
C27 C23 C22 118.0(7) . .
C23 C24 N6 120.2(7) . .
C23 C24 H24 119.9 . .
N6 C24 H24 119.9 . .
N6 C25 C26 120.2(7) . .
N6 C25 H25 119.9 . .
C26 C25 H25 119.9 . .
C25 C26 C27 118.0(8) . .
C25 C26 H26 121.0 . .
C27 C26 H26 121.0 . .
C23 C27 C26 121.5(8) . .
C23 C27 H27 119.3 . .
C26 C27 H27 119.3 . .
C4 N1 C5 106.7(5) . .
C4 N1 Ni1 129.4(4) . .
C5 N1 Ni1 121.0(4) . .
C4 N2 C6 107.2(5) . .
C4 N2 C13 129.1(5) . .
C6 N2 C13 122.9(5) . .
C1 N3 C3 108.4(5) . .
C1 N3 C7 124.5(5) . .
C3 N3 C7 127.1(5) . .
C3 N4 C2 107.0(5) . .
C3 N4 Mo3 132.1(4) . .
C2 N4 Mo3 120.8(4) . .
C20 N5 C21 108.0(8) . .
C20 N5 C22 123.1(9) . .
C21 N5 C22 128.5(8) . .
C25 N6 C24 122.5(7) . .
C25 N6 H6A 118.7 . .
C24 N6 H6A 118.7 . .
C10 N7 C9 124.5(6) . .
C10 N7 H7 117.7 . .
C9 N7 H7 117.7 . .
C15 C16 C17 119.6(6) . .
C15 C16 H8 120.2 . .
C17 C16 H8 120.2 . .
C21 N9 C19 105.8(8) . .
Mo3 O1 Ni1 160.1(2) . .
Ni1 O1W H1A 123(6) . .
Ni1 O1W H1B 112(5) . .
H1A O1W H1B 114(7) . .
Mo3 O3 Mo1 111.48(18) 2_566 .
H2B O2W H2A 103(9) . .
Mo2 O6 Mo4 103.37(17) 2_566 .
Mo2 O6 Mo1 159.2(2) 2_566 .
Mo4 O6 Mo1 93.19(14) . .
Mo1 O7 Mo4 118.55(18) . .
Mo2 O10 Mo4 119.38(19) . .
Mo2 O11 Mo3 109.39(17) . 2_566
Mo2 O11 Mo1 118.74(17) . .
Mo3 O11 Mo1 92.63(14) 2_566 .
Mo4 O12 Mo3 149.2(2) . .
Mo4 O12 Mo2 106.69(17) . 2_566
Mo3 O12 Mo2 104.04(16) . 2_566
Mo7 O16 Mo8 118.4(2) . .
Mo6 O17 Mo8 115.34(18) . .
Mo6 O17 Mo7 105.46(17) . .
Mo8 O17 Mo7 92.18(14) . .
Mo7 O18 Mo7 103.73(18) . 2_757
Mo5 O20 Mo7 145.4(2) . .
Mo5 O20 Mo6 105.31(16) . .
Mo7 O20 Mo6 109.23(17) . .
Mo5 O22 Mo8 115.5(2) . 2_657
Mo6 O24 Mo5 104.21(15) . .
Mo6 O24 Mo8 153.8(2) . 2_657
Mo5 O24 Mo8 91.29(14) . 2_657
Mo6 O24 Mo6 103.82(16) . 2_657
Mo5 O24 Mo6 97.35(14) . 2_657
Mo8 O24 Mo6 94.82(13) 2_657 2_657
Mo6 O26 Mo5 112.98(19) . 2_657

loop_
_geom_bond_atom_site_label_1
_geom_bond_atom_site_label_2
_geom_bond_distance
_geom_bond_site_symmetry_2
Ni1 O1 2.015(4) 2_656
Ni1 O1 2.015(4) .
Ni1 N1 2.049(5) 2_656
Ni1 N1 2.049(5) .
Ni1 O1W 2.105(5) .
Ni1 O1W 2.105(5) 2_656
Mo1 O4 1.702(4) .
Mo1 O5 1.711(4) .
Mo1 O7 1.918(4) .
Mo1 O3 1.995(4) .
Mo1 O11 2.231(4) .
Mo1 O6 2.365(4) .
Mo1 Mo3 3.1862(8) 2_566
Mo2 O13 1.691(4) .
Mo2 O10 1.741(4) .
Mo2 O11 1.910(4) .
Mo2 O6 1.924(4) 2_566
Mo2 O12 2.126(4) 2_566
Mo3 O2 1.695(4) .
Mo3 O1 1.730(4) .
Mo3 O3 1.859(4) 2_566
Mo3 O12 2.108(4) .
Mo3 O11 2.175(4) 2_566
Mo3 N4 2.272(5) .
Mo3 Mo1 3.1862(8) 2_566
Mo4 O8 1.703(4) .
Mo4 O9 1.705(4) .
Mo4 O12 1.942(4) .
Mo4 O7 1.967(4) .
Mo4 O6 2.231(4) .
Mo4 O10 2.315(4) .
Mo5 O23 1.691(4) .
Mo5 O21 1.697(4) .
Mo5 O22 1.912(4) .
Mo5 O20 1.959(4) .
Mo5 O24 2.240(4) .
Mo5 O26 2.425(4) 2_657
Mo6 O25 1.704(4) .
Mo6 O26 1.742(4) .
Mo6 O17 1.880(4) .
Mo6 O24 1.951(4) .
Mo6 O20 2.203(4) .
Mo6 O24 2.412(4) 2_657
Mo7 O19 1.689(4) .
Mo7 O16 1.813(4) .
Mo7 O18 1.845(4) .
Mo7 O20 1.961(4) .
Mo7 O18 2.042(4) 2_757
Mo7 O17 2.374(4) .
Mo7 Mo7 3.0594(10) 2_757
Mo8 O14 1.692(4) .
Mo8 O15 1.698(4) .
Mo8 O22 1.919(4) 2_657
Mo8 O16 2.036(4) .
Mo8 O17 2.214(4) .
Mo8 O24 2.292(4) 2_657
C1 C2 1.352(8) .
C1 N3 1.361(7) .
C1 H1 0.9300 .
C2 N4 1.361(7) .
C2 H2 0.9300 .
C3 N4 1.332(7) .
C3 N3 1.369(7) .
C3 C4 1.467(8) .
C4 N1 1.333(7) .
C4 N2 1.360(7) .
C5 C6 1.340(9) .
C5 N1 1.367(8) .
C5 H5 0.9300 .
C6 N2 1.371(7) .
C6 H6 0.9300 .
C7 N3 1.485(7) .
C7 C8 1.503(9) .
C7 H7A 0.9700 .
C7 H7B 0.9700 .
C8 C12 1.377(9) .
C8 C9 1.379(8) .
C9 N7 1.328(8) .
C9 H9 0.9300 .
C10 N7 1.325(9) .
C10 C11 1.364(10) .
C10 H10 0.9300 .
C11 C12 1.381(9) .
C11 H11 0.9300 .
C12 H12 0.9300 .
C13 N2 1.475(8) .
C13 C14 1.520(8) .
C13 H13A 0.9700 .
C13 H13B 0.9700 .
C14 C18 1.373(8) .
C14 C15 1.381(8) .
C15 C16 1.364(8) .
C15 H15 0.9300 .
C17 N8 1.334(9) .
C17 C16 1.372(9) .
C17 H16 0.9300 .
N8 C18 1.336(8) .
N8 H17 0.8600 .
C18 H18 0.9300 .
C19 C20 1.343(13) .
C19 N9 1.385(12) .
C19 H19 0.9300 .
C20 N5 1.370(11) .
C20 H20 0.9300 .
C21 N9 1.324(10) .
C21 N5 1.395(11) .
C21 C21 1.425(17) 2_667
C22 N5 1.475(10) .
C22 C23 1.517(10) .
C22 H22A 0.9700 .
C22 H22B 0.9700 .
C23 C24 1.354(10) .
C23 C27 1.392(10) .
C24 N6 1.356(9) .
C24 H24 0.9300 .
C25 N6 1.332(9) .
C25 C26 1.356(11) .
C25 H25 0.9300 .
C26 C27 1.392(11) .
C26 H26 0.9300 .
C27 H27 0.9300 .
N6 H6A 0.8600 .
N7 H7 0.8600 .
C16 H8 0.9300 .
O1W H1A 0.72(7) .
O1W H1B 0.90(8) .
O3 Mo3 1.859(4) 2_566
O2W H2B 0.80(9) .
O2W H2A 0.87(9) .
O6 Mo2 1.924(4) 2_566
O11 Mo3 2.175(4) 2_566
O12 Mo2 2.126(4) 2_566
O18 Mo7 2.042(4) 2_757
O22 Mo8 1.919(4) 2_657
O24 Mo8 2.292(4) 2_657
O24 Mo6 2.412(4) 2_657
O26 Mo5 2.425(4) 2_657

loop_
_geom_hbond_atom_site_label_D
_geom_hbond_atom_site_label_H
_geom_hbond_atom_site_label_A
_geom_hbond_distance_DH
_geom_hbond_distance_HA
_geom_hbond_distance_DA
_geom_hbond_angle_DHA
_geom_hbond_site_symmetry_A
N8 H17 O7 0.86 1.94 2.707(6) 147.8 2_566
N6 H6A O19 0.86 2.14 2.939(8) 153.7 .
N7 H7 O25 0.86 2.34 3.012(7) 135.2 2_757
N7 H7 O18 0.86 2.41 2.865(7) 114.0 .
O2W H2B O2 0.80(9) 2.28(9) 2.935(8) 140(9) 2_656
O2W H2B O25 0.80(9) 2.64(9) 3.160(7) 124(8) 1_554
O2W H2A O14 0.87(9) 2.26(9) 2.853(7) 125(7) 2_656
O2W H2A O23 0.87(9) 2.34(9) 3.072(7) 142(8) 1_554
O1W H1A O2W 0.72(7) 1.99(7) 2.705(7) 170(8) .
O1W H1B O4 0.90(8) 2.07(8) 2.967(7) 172(7) 2_566

loop_
_geom_torsion_atom_site_label_1
_geom_torsion_atom_site_label_2
_geom_torsion_atom_site_label_3
_geom_torsion_atom_site_label_4
_geom_torsion
_geom_torsion_site_symmetry_1
_geom_torsion_site_symmetry_4
N3 C1 C2 N4 0.3(7) . .
N4 C3 C4 N1 -68.5(9) . .
N3 C3 C4 N1 106.5(7) . .
N4 C3 C4 N2 126.9(7) . .
N3 C3 C4 N2 -58.0(8) . .
N1 C5 C6 N2 0.3(8) . .
N3 C7 C8 C12 61.3(8) . .
N3 C7 C8 C9 -122.1(6) . .
C12 C8 C9 N7 1.5(9) . .
C7 C8 C9 N7 -175.3(5) . .
N7 C10 C11 C12 0.7(11) . .
C9 C8 C12 C11 0.2(10) . .
C7 C8 C12 C11 176.9(6) . .
C10 C11 C12 C8 -1.3(11) . .
N2 C13 C14 C18 50.8(8) . .
N2 C13 C14 C15 -130.8(6) . .
C18 C14 C15 C16 2.4(9) . .
C13 C14 C15 C16 -176.1(6) . .
C16 C17 N8 C18 2.2(10) . .
C17 N8 C18 C14 2.3(10) . .
C15 C14 C18 N8 -4.6(10) . .
C13 C14 C18 N8 174.0(6) . .
N9 C19 C20 N5 1.5(10) . .
N5 C22 C23 C24 -24.8(13) . .
N5 C22 C23 C27 157.6(8) . .
C27 C23 C24 N6 -3.6(13) . .
C22 C23 C24 N6 178.7(8) . .
N6 C25 C26 C27 -1.1(12) . .
C24 C23 C27 C26 2.9(13) . .
C22 C23 C27 C26 -179.3(8) . .
C25 C26 C27 C23 -0.6(14) . .
N2 C4 N1 C5 -0.2(7) . .
C3 C4 N1 C5 -166.7(6) . .
N2 C4 N1 Ni1 -160.7(4) . .
C3 C4 N1 Ni1 32.8(8) . .
C6 C5 N1 C4 -0.1(7) . .
C6 C5 N1 Ni1 162.4(4) . .
O1 Ni1 N1 C4 -149.9(5) 2_656 .
O1 Ni1 N1 C4 30.1(5) . .
N1 Ni1 N1 C4 -14(100) 2_656 .
O1W Ni1 N1 C4 114.2(5) . .
O1W Ni1 N1 C4 -65.8(5) 2_656 .
O1 Ni1 N1 C5 52.1(5) 2_656 .
O1 Ni1 N1 C5 -127.9(5) . .
N1 Ni1 N1 C5 -172(100) 2_656 .
O1W Ni1 N1 C5 -43.9(5) . .
O1W Ni1 N1 C5 136.1(5) 2_656 .
N1 C4 N2 C6 0.4(7) . .
C3 C4 N2 C6 167.0(5) . .
N1 C4 N2 C13 169.8(6) . .
C3 C4 N2 C13 -23.6(9) . .
C5 C6 N2 C4 -0.4(7) . .
C5 C6 N2 C13 -170.6(6) . .
C14 C13 N2 C4 -110.7(7) . .
C14 C13 N2 C6 57.2(7) . .
C2 C1 N3 C3 -0.8(7) . .
C2 C1 N3 C7 -178.4(5) . .
N4 C3 N3 C1 1.0(7) . .
C4 C3 N3 C1 -175.0(5) . .
N4 C3 N3 C7 178.5(5) . .
C4 C3 N3 C7 2.6(9) . .
C8 C7 N3 C1 61.7(8) . .
C8 C7 N3 C3 -115.5(7) . .
N3 C3 N4 C2 -0.8(6) . .
C4 C3 N4 C2 174.8(6) . .
N3 C3 N4 Mo3 -177.1(4) . .
C4 C3 N4 Mo3 -1.6(9) . .
C1 C2 N4 C3 0.3(7) . .
C1 C2 N4 Mo3 177.2(4) . .
O2 Mo3 N4 C3 142.8(5) . .
O1 Mo3 N4 C3 39.6(5) . .
O3 Mo3 N4 C3 -60.5(8) 2_566 .
O12 Mo3 N4 C3 -129.8(5) . .
O11 Mo3 N4 C3 -58.3(5) 2_566 .
Mo1 Mo3 N4 C3 -45.4(6) 2_566 .
O2 Mo3 N4 C2 -33.2(5) . .
O1 Mo3 N4 C2 -136.4(5) . .
O3 Mo3 N4 C2 123.5(5) 2_566 .
O12 Mo3 N4 C2 54.2(4) . .
O11 Mo3 N4 C2 125.8(4) 2_566 .
Mo1 Mo3 N4 C2 138.7(4) 2_566 .
C19 C20 N5 C21 -1.1(10) . .
C19 C20 N5 C22 -174.6(7) . .
N9 C21 N5 C20 0.4(9) . .
C21 C21 N5 C20 179.1(10) 2_667 .
N9 C21 N5 C22 173.4(7) . .
C21 C21 N5 C22 -7.9(15) 2_667 .
C23 C22 N5 C20 -88.6(10) . .
C23 C22 N5 C21 99.3(10) . .
C26 C25 N6 C24 0.4(12) . .
C23 C24 N6 C25 2.1(12) . .
C11 C10 N7 C9 1.1(10) . .
C8 C9 N7 C10 -2.2(9) . .
C14 C15 C16 C17 1.9(10) . .
N8 C17 C16 C15 -4.3(10) . .
N5 C21 N9 C19 0.5(9) . .
C21 C21 N9 C19 -178.2(11) 2_667 .
C20 C19 N9 C21 -1.3(10) . .
O2 Mo3 O1 Ni1 -64.9(7) . .
O3 Mo3 O1 Ni1 -173.8(7) 2_566 .
O12 Mo3 O1 Ni1 56.1(10) . .
O11 Mo3 O1 Ni1 107.9(7) 2_566 .
N4 Mo3 O1 Ni1 26.7(7) . .
Mo1 Mo3 O1 Ni1 151.9(7) 2_566 .
O1 Ni1 O1 Mo3 -4(100) 2_656 .
N1 Ni1 O1 Mo3 108.7(7) 2_656 .
N1 Ni1 O1 Mo3 -71.3(7) . .
O1W Ni1 O1 Mo3 -162.0(7) . .
O1W Ni1 O1 Mo3 18.0(7) 2_656 .
O4 Mo1 O3 Mo3 -67.1(2) . 2_566
O5 Mo1 O3 Mo3 -172.1(2) . 2_566
O7 Mo1 O3 Mo3 66.5(4) . 2_566
O11 Mo1 O3 Mo3 19.13(18) . 2_566
O6 Mo1 O3 Mo3 94.7(2) . 2_566
O8 Mo4 O6 Mo2 83.7(2) . 2_566
O9 Mo4 O6 Mo2 -102.9(4) . 2_566
O12 Mo4 O6 Mo2 -12.57(16) . 2_566
O7 Mo4 O6 Mo2 177.6(2) . 2_566
O10 Mo4 O6 Mo2 -99.08(19) . 2_566
O8 Mo4 O6 Mo1 -83.66(17) . .
O9 Mo4 O6 Mo1 89.7(4) . .
O12 Mo4 O6 Mo1 -179.92(18) . .
O7 Mo4 O6 Mo1 10.27(13) . .
O10 Mo4 O6 Mo1 93.57(14) . .
O4 Mo1 O6 Mo2 140.7(6) . 2_566
O5 Mo1 O6 Mo2 -53.4(6) . 2_566
O7 Mo1 O6 Mo2 -153.8(6) . 2_566
O3 Mo1 O6 Mo2 40.6(6) . 2_566
O11 Mo1 O6 Mo2 115.6(6) . 2_566
Mo3 Mo1 O6 Mo2 73.5(6) 2_566 2_566
O4 Mo1 O6 Mo4 -76.2(6) . .
O5 Mo1 O6 Mo4 89.72(17) . .
O7 Mo1 O6 Mo4 -10.67(14) . .
O3 Mo1 O6 Mo4 -176.28(16) . .
O11 Mo1 O6 Mo4 -101.27(15) . .
Mo3 Mo1 O6 Mo4 -143.40(11) 2_566 .
O4 Mo1 O7 Mo4 177.0(2) . .
O5 Mo1 O7 Mo4 -76.6(2) . .
O3 Mo1 O7 Mo4 43.2(4) . .
O11 Mo1 O7 Mo4 88.3(2) . .
O6 Mo1 O7 Mo4 13.81(18) . .
Mo3 Mo1 O7 Mo4 82.6(2) 2_566 .
O8 Mo4 O7 Mo1 83.4(2) . .
O9 Mo4 O7 Mo1 -171.0(2) . .
O12 Mo4 O7 Mo1 -31.5(4) . .
O6 Mo4 O7 Mo1 -14.48(19) . .
O10 Mo4 O7 Mo1 -89.9(2) . .
O13 Mo2 O10 Mo4 -171.4(2) . .
O11 Mo2 O10 Mo4 -67.8(2) . .
O6 Mo2 O10 Mo4 79.7(2) 2_566 .
O12 Mo2 O10 Mo4 7.0(5) 2_566 .
O8 Mo4 O10 Mo2 17.1(13) . .
O9 Mo4 O10 Mo2 175.7(3) . .
O12 Mo4 O10 Mo2 -76.8(2) . .
O7 Mo4 O10 Mo2 73.6(2) . .
O6 Mo4 O10 Mo2 -2.8(2) . .
O13 Mo2 O11 Mo3 -90.26(19) . 2_566
O10 Mo2 O11 Mo3 163.42(17) . 2_566
O6 Mo2 O11 Mo3 45.2(3) 2_566 2_566
O12 Mo2 O11 Mo3 7.12(15) 2_566 2_566
O13 Mo2 O11 Mo1 165.3(2) . .
O10 Mo2 O11 Mo1 59.0(2) . .
O6 Mo2 O11 Mo1 -59.2(3) 2_566 .
O12 Mo2 O11 Mo1 -97.3(2) 2_566 .
O4 Mo1 O11 Mo2 -159.7(2) . .
O5 Mo1 O11 Mo2 55.2(7) . .
O7 Mo1 O11 Mo2 -59.6(2) . .
O3 Mo1 O11 Mo2 98.7(2) . .
O6 Mo1 O11 Mo2 12.68(18) . .
Mo3 Mo1 O11 Mo2 113.8(2) 2_566 .
O4 Mo1 O11 Mo3 86.45(18) . 2_566
O5 Mo1 O11 Mo3 -58.7(6) . 2_566
O7 Mo1 O11 Mo3 -173.42(15) . 2_566
O3 Mo1 O11 Mo3 -15.13(14) . 2_566
O6 Mo1 O11 Mo3 -101.17(15) . 2_566
O8 Mo4 O12 Mo3 98.9(4) . .
O9 Mo4 O12 Mo3 -8.7(4) . .
O7 Mo4 O12 Mo3 -146.9(3) . .
O6 Mo4 O12 Mo3 -164.1(4) . .
O10 Mo4 O12 Mo3 -89.3(4) . .
O8 Mo4 O12 Mo2 -85.4(2) . 2_566
O9 Mo4 O12 Mo2 166.99(18) . 2_566
O7 Mo4 O12 Mo2 28.8(3) . 2_566
O6 Mo4 O12 Mo2 11.54(15) . 2_566
O10 Mo4 O12 Mo2 86.40(16) . 2_566
O2 Mo3 O12 Mo4 -11.2(4) . .
O1 Mo3 O12 Mo4 -134.8(5) . .
O3 Mo3 O12 Mo4 94.1(4) 2_566 .
O11 Mo3 O12 Mo4 169.3(4) 2_566 .
N4 Mo3 O12 Mo4 -105.0(4) . .
Mo1 Mo3 O12 Mo4 129.7(4) 2_566 .
O2 Mo3 O12 Mo2 173.02(19) . 2_566
O1 Mo3 O12 Mo2 49.4(5) . 2_566
O3 Mo3 O12 Mo2 -81.67(17) 2_566 2_566
O11 Mo3 O12 Mo2 -6.44(14) 2_566 2_566
N4 Mo3 O12 Mo2 79.25(17) . 2_566
Mo1 Mo3 O12 Mo2 -46.04(13) 2_566 2_566
O19 Mo7 O16 Mo8 -175.9(2) . .
O18 Mo7 O16 Mo8 78.3(2) . .
O20 Mo7 O16 Mo8 -76.9(2) . .
O18 Mo7 O16 Mo8 5.6(5) 2_757 .
O17 Mo7 O16 Mo8 -10.15(18) . .
Mo7 Mo7 O16 Mo8 58.0(3) 2_757 .
O14 Mo8 O16 Mo7 176.0(2) . .
O15 Mo8 O16 Mo7 -78.6(3) . .
O22 Mo8 O16 Mo7 54.1(5) 2_657 .
O17 Mo8 O16 Mo7 10.89(19) . .
O24 Mo8 O16 Mo7 84.3(2) 2_657 .
O25 Mo6 O17 Mo8 173.1(2) . .
O26 Mo6 O17 Mo8 63.8(2) . .
O24 Mo6 O17 Mo8 -57.8(3) . .
O20 Mo6 O17 Mo8 -95.2(2) . .
O24 Mo6 O17 Mo8 -11.45(17) 2_657 .
O25 Mo6 O17 Mo7 -86.8(2) . .
O26 Mo6 O17 Mo7 163.88(17) . .
O24 Mo6 O17 Mo7 42.3(3) . .
O20 Mo6 O17 Mo7 4.90(14) . .
O24 Mo6 O17 Mo7 88.61(16) 2_657 .
O14 Mo8 O17 Mo6 48.8(6) . .
O15 Mo8 O17 Mo6 -160.4(2) . .
O22 Mo8 O17 Mo6 -61.5(2) 2_657 .
O16 Mo8 O17 Mo6 101.0(2) . .
O24 Mo8 O17 Mo6 12.25(18) 2_657 .
O14 Mo8 O17 Mo7 -59.4(6) . .
O15 Mo8 O17 Mo7 91.40(18) . .
O22 Mo8 O17 Mo7 -169.79(15) 2_657 .
O16 Mo8 O17 Mo7 -7.30(13) . .
O24 Mo8 O17 Mo7 -96.00(14) 2_657 .
O19 Mo7 O17 Mo6 -30.8(8) . .
O16 Mo7 O17 Mo6 -108.9(2) . .
O18 Mo7 O17 Mo6 153.38(19) . .
O20 Mo7 O17 Mo6 -5.68(16) . .
O18 Mo7 O17 Mo6 77.25(18) 2_757 .
Mo7 Mo7 O17 Mo6 113.18(15) 2_757 .
O19 Mo7 O17 Mo8 86.3(8) . .
O16 Mo7 O17 Mo8 8.20(15) . .
O18 Mo7 O17 Mo8 -89.56(16) . .
O20 Mo7 O17 Mo8 111.38(17) . .
O18 Mo7 O17 Mo8 -165.68(15) 2_757 .
Mo7 Mo7 O17 Mo8 -129.76(10) 2_757 .
O19 Mo7 O18 Mo7 97.7(2) . 2_757
O16 Mo7 O18 Mo7 -157.38(18) . 2_757
O20 Mo7 O18 Mo7 -38.5(4) . 2_757
O18 Mo7 O18 Mo7 0.0 2_757 2_757
O17 Mo7 O18 Mo7 -83.35(18) . 2_757
O23 Mo5 O20 Mo7 -97.0(4) . .
O21 Mo5 O20 Mo7 9.2(4) . .
O22 Mo5 O20 Mo7 144.4(3) . .
O24 Mo5 O20 Mo7 165.9(4) . .
O26 Mo5 O20 Mo7 92.9(4) 2_657 .
O23 Mo5 O20 Mo6 79.6(2) . .
O21 Mo5 O20 Mo6 -174.17(19) . .
O22 Mo5 O20 Mo6 -39.0(4) . .
O24 Mo5 O20 Mo6 -17.49(14) . .
O26 Mo5 O20 Mo6 -90.43(16) 2_657 .
O19 Mo7 O20 Mo5 -4.5(4) . .
O16 Mo7 O20 Mo5 -108.1(4) . .
O18 Mo7 O20 Mo5 132.8(4) . .
O18 Mo7 O20 Mo5 95.0(4) 2_757 .
O17 Mo7 O20 Mo5 -178.5(4) . .
Mo7 Mo7 O20 Mo5 106.3(3) 2_757 .
O19 Mo7 O20 Mo6 178.9(2) . .
O16 Mo7 O20 Mo6 75.4(2) . .
O18 Mo7 O20 Mo6 -43.8(4) . .
O18 Mo7 O20 Mo6 -81.53(19) 2_757 .
O17 Mo7 O20 Mo6 4.94(14) . .
Mo7 Mo7 O20 Mo6 -70.32(17) 2_757 .
O25 Mo6 O20 Mo5 -81.0(2) . .
O26 Mo6 O20 Mo5 91.9(5) . .
O17 Mo6 O20 Mo5 176.0(2) . .
O24 Mo6 O20 Mo5 20.07(17) . .
O24 Mo6 O20 Mo5 98.46(17) 2_657 .
O25 Mo6 O20 Mo7 97.0(2) . .
O26 Mo6 O20 Mo7 -90.1(5) . .
O17 Mo6 O20 Mo7 -6.06(17) . .
O24 Mo6 O20 Mo7 -161.9(2) . .
O24 Mo6 O20 Mo7 -83.56(18) 2_657 .
O23 Mo5 O22 Mo8 -77.3(3) . 2_657
O21 Mo5 O22 Mo8 174.8(2) . 2_657
O20 Mo5 O22 Mo8 40.3(4) . 2_657
O24 Mo5 O22 Mo8 19.2(2) . 2_657
O26 Mo5 O22 Mo8 91.7(2) 2_657 2_657
O25 Mo6 O24 Mo5 74.4(2) . .
O26 Mo6 O24 Mo5 -177.46(18) . .
O17 Mo6 O24 Mo5 -55.3(3) . .
O20 Mo6 O24 Mo5 -17.37(15) . .
O24 Mo6 O24 Mo5 -101.43(19) 2_657 .
O25 Mo6 O24 Mo8 -50.2(5) . 2_657
O26 Mo6 O24 Mo8 58.0(5) . 2_657
O17 Mo6 O24 Mo8 -179.8(4) . 2_657
O20 Mo6 O24 Mo8 -141.9(5) . 2_657
O24 Mo6 O24 Mo8 134.0(5) 2_657 2_657
O25 Mo6 O24 Mo6 175.80(17) . 2_657
O26 Mo6 O24 Mo6 -76.03(19) . 2_657
O17 Mo6 O24 Mo6 46.2(3) . 2_657
O20 Mo6 O24 Mo6 84.06(16) . 2_657
O24 Mo6 O24 Mo6 0.0 2_657 2_657
O23 Mo5 O24 Mo6 -74.8(2) . .
O21 Mo5 O24 Mo6 95.5(4) . .
O22 Mo5 O24 Mo6 -173.0(2) . .
O20 Mo5 O24 Mo6 19.73(17) . .
O26 Mo5 O24 Mo6 103.74(19) 2_657 .
O23 Mo5 O24 Mo8 83.88(18) . 2_657
O21 Mo5 O24 Mo8 -105.9(4) . 2_657
O22 Mo5 O24 Mo8 -14.39(15) . 2_657
O20 Mo5 O24 Mo8 178.37(18) . 2_657
O26 Mo5 O24 Mo8 -97.63(14) 2_657 2_657
O23 Mo5 O24 Mo6 178.91(17) . 2_657
O21 Mo5 O24 Mo6 -10.9(5) . 2_657
O22 Mo5 O24 Mo6 80.64(16) . 2_657
O20 Mo5 O24 Mo6 -86.60(16) . 2_657
O26 Mo5 O24 Mo6 -2.60(11) 2_657 2_657
O25 Mo6 O26 Mo5 -177.34(18) . 2_657
O17 Mo6 O26 Mo5 -69.1(2) . 2_657
O24 Mo6 O26 Mo5 77.1(2) . 2_657
O20 Mo6 O26 Mo5 10.0(6) . 2_657
O24 Mo6 O26 Mo5 3.45(15) 2_657 2_657
